data_4037710
loop_
_publ_author_name
'Xu, Xinyao'
'He, Yanmin'
'Zhou, Jingqi'
'Li, Xinjuan'
'Zhu, Bo'
'Chang, Junbiao'

_publ_section_title
;
 Organocatalytic Asymmetric Michael Addition of Pyrazol-5-ones to
 \b-Trifluoromethyl-\a,\b-unsaturated ketones: Stereocontrolled
 Construction of Vicinal Quaternary and Tertiary Stereocenters.
;
_journal_name_full 'The Journal of organic chemistry'
_journal_paper_doi 10.1021/acs.joc.9b02676
_journal_year 2019
_chemical_absolute_configuration ad
_chemical_formula_moiety 'C26 H20 F4 N2 O2'
_chemical_formula_sum 'C26 H20 F4 N2 O2'
_chemical_formula_weight 468.44
_space_group_crystal_system orthorhombic
_space_group_IT_number 19
_space_group_name_Hall 'P 2ac 2ab'
_space_group_name_H-M_alt 'P 21 21 21'
_atom_sites_solution_hydrogens geom
_atom_sites_solution_primary dual
_audit_creation_date 2019-08-28
_audit_creation_method
;
Olex2 1.2
(compiled 2018.05.29 svn.r3508 for OlexSys, GUI svn.r5506)
;
_cell_angle_alpha 90
_cell_angle_beta 90
_cell_angle_gamma 90
_cell_formula_units_Z 8
_cell_length_a 10.67970(10)
_cell_length_b 14.61600(10)
_cell_length_c 28.3819(2)
_cell_measurement_reflns_used 42410
_cell_measurement_temperature 150.00(10)
_cell_measurement_theta_max 72.3960
_cell_measurement_theta_min 4.1230
_cell_volume 4430.26(6)
_computing_cell_refinement 'CrysAlisPro 1.171.39.46e (Rigaku OD, 2018)'
_computing_data_collection 'CrysAlisPro 1.171.39.46e (Rigaku OD, 2018)'
_computing_data_reduction 'CrysAlisPro 1.171.39.46e (Rigaku OD, 2018)'
_computing_molecular_graphics 'Olex2 (Dolomanov et al., 2009)'
_computing_publication_material 'Olex2 (Dolomanov et al., 2009)'
_computing_structure_refinement 'ShelXL (Sheldrick, 2015)'
_computing_structure_solution 'ShelXT (Sheldrick, 2015)'
_diffrn_ambient_environment N~2~
_diffrn_ambient_temperature 150.00(10)
_diffrn_detector 'CCD plate'
_diffrn_detector_area_resol_mean 10.6296
_diffrn_detector_type Atlas
_diffrn_measured_fraction_theta_full 0.999
_diffrn_measured_fraction_theta_max 0.997
_diffrn_measurement_details
;
List of Runs (angles in degrees, time in seconds):

  # Type    Start    End  Width  t~exp~   \w     \q     \k     \f   Frames
--------------------------------------------------------------------------
  1  \w     19.00  94.00   1.00    1.00    --   40.77-120.00 142.00   75
  2  \w     75.00 178.00   1.00    1.00    --  103.55  30.00 158.00  103
  3  \w     29.00 113.00   1.00    1.00    --  103.55-120.00 142.00   84
  4  \w     21.00 109.00   1.00    1.00    --  103.55 -94.00-138.00   88
  5  \w    -65.00  34.00   1.00    1.00    --  -40.77  38.00 -60.00   99
  6  \w    -65.00  34.00   1.00    1.00    --  -40.77  38.00 120.00   99
  7  \w    -65.00  34.00   1.00    1.00    --  -40.77  38.00-150.00   99
  8  \w     78.00 177.00   1.00    1.00    --  103.55  45.00-150.00   99
  9  \w    100.00 178.00   1.00    1.00    --  103.55 111.00  30.00   78
 10  \w    100.00 178.00   1.00    1.00    --  103.55 111.00-120.00   78
 11  \w     27.00 136.00   1.00    1.00    --  103.55 -77.00 -60.00  109
 12  \w     13.00 113.00   1.00    1.00    --   40.77  57.00  60.00  100
 13  \w     13.00 113.00   1.00    1.00    --   40.77  57.00 -30.00  100
 14  \w      8.00 117.00   1.00    1.00    --   40.77  77.00 150.00  109
 15  \w     74.00 176.00   1.00    1.00    --  103.55  61.00 -90.00  102
 16  \w     78.00 177.00   1.00    1.00    --  103.55  45.00  60.00   99
 17  \w     71.00 178.00   1.00    1.00    --  103.55  77.00   0.00  107
 18  \w     71.00 178.00   1.00    1.00    --  103.55  77.00 150.00  107
 19  \w     74.00 176.00   1.00    1.00    --  103.55  61.00  90.00  102
 20  \w     78.00 177.00   1.00    1.00    --  103.55  45.00 -30.00   99
 21  \w    -65.00  34.00   1.00    1.00    --  -40.77  38.00  30.00   99
 22  \w      8.00 117.00   1.00    1.00    --   40.77  77.00  60.00  109
 23  \w      8.00 117.00   1.00    1.00    --   40.77  77.00-120.00  109
 24  \w     71.00 178.00   1.00    1.00    --  103.55  77.00 120.00  107
 25  \w     74.00 176.00   1.00    1.00    --  103.55  61.00-120.00  102
 26  \w     71.00 178.00   1.00    1.00    --  103.55  77.00 -30.00  107
 27  \w     74.00 176.00   1.00    1.00    --  103.55  61.00-150.00  102
 28  \w     71.00 178.00   1.00    1.00    --  103.55  77.00 -90.00  107
 29  \w    100.00 178.00   1.00    1.00    --  103.55 111.00 -60.00   78
 30  \w   -115.00 -16.00   1.00    1.00    --  -40.77 -38.00 -90.00   99
 31  \w   -121.00   0.00   1.00    1.00    --  -40.77 -19.00 -30.00  121
 32  \w      8.00 117.00   1.00    1.00    --   40.77  77.00 -30.00  109
 33  \w     71.00 178.00   1.00    1.00    --  103.55  77.00  90.00  107
 34  \w     74.00 176.00   1.00    1.00    --  103.55  61.00  60.00  102
;
_diffrn_measurement_device 'four-circle diffractometer'
_diffrn_measurement_device_type 'SuperNova, Dual, Cu at home/near, Atlas'
_diffrn_measurement_method '\w scans'
_diffrn_orient_matrix_type 'CrysAlisPro convention (1999,Acta A55,543-557)'
_diffrn_orient_matrix_UB_11 0.0157226000
_diffrn_orient_matrix_UB_12 0.0081069000
_diffrn_orient_matrix_UB_13 0.0537981000
_diffrn_orient_matrix_UB_21 -0.1330805000
_diffrn_orient_matrix_UB_22 0.0399837000
_diffrn_orient_matrix_UB_23 0.0038950000
_diffrn_orient_matrix_UB_31 -0.0533971000
_diffrn_orient_matrix_UB_32 -0.0971861000
_diffrn_orient_matrix_UB_33 0.0060756000
_diffrn_radiation_monochromator mirror
_diffrn_radiation_probe x-ray
_diffrn_radiation_type CuK\a
_diffrn_radiation_wavelength 1.54184
_diffrn_reflns_av_R_equivalents 0.0353
_diffrn_reflns_av_unetI/netI 0.0149
_diffrn_reflns_Laue_measured_fraction_full 0.999
_diffrn_reflns_Laue_measured_fraction_max 0.997
_diffrn_reflns_limit_h_max 13
_diffrn_reflns_limit_h_min -13
_diffrn_reflns_limit_k_max 17
_diffrn_reflns_limit_k_min -18
_diffrn_reflns_limit_l_max 35
_diffrn_reflns_limit_l_min -34
_diffrn_reflns_number 91435
_diffrn_reflns_point_group_measured_fraction_full 1.000
_diffrn_reflns_point_group_measured_fraction_max 0.994
_diffrn_reflns_theta_full 67.684
_diffrn_reflns_theta_max 72.487
_diffrn_reflns_theta_min 4.342
_diffrn_source 'micro-focus sealed X-ray tube'
_diffrn_source_type 'SuperNova (Cu) X-ray Source'
_exptl_absorpt_coefficient_mu 0.956
_exptl_absorpt_correction_T_max 1.00000
_exptl_absorpt_correction_T_min 0.70509
_exptl_absorpt_correction_type multi-scan
_exptl_absorpt_process_details
;
CrysAlisPro 1.171.39.46e (Rigaku Oxford Diffraction, 2018)
Empirical absorption correction using spherical harmonics,
 implemented in SCALE3 ABSPACK scaling algorithm.
;
_exptl_crystal_colour 'clear light colourless'
_exptl_crystal_colour_lustre clear
_exptl_crystal_colour_modifier light
_exptl_crystal_colour_primary colourless
_exptl_crystal_density_diffrn 1.405
_exptl_crystal_description 'rect. Prism'
_exptl_crystal_F_000 1936
_exptl_crystal_size_max 0.25
_exptl_crystal_size_mid 0.18
_exptl_crystal_size_min 0.09
_refine_diff_density_max 0.622
_refine_diff_density_min -0.324
_refine_diff_density_rms 0.052
_refine_ls_abs_structure_details
;
 Flack x determined using 3586 quotients [(I+)-(I-)]/[(I+)+(I-)]
 (Parsons and Flack (2004), Acta Cryst. A60, s61).
;
_refine_ls_abs_structure_Flack 0.00(2)
_refine_ls_extinction_method none
_refine_ls_goodness_of_fit_ref 1.035
_refine_ls_hydrogen_treatment constr
_refine_ls_matrix_type full
_refine_ls_number_parameters 615
_refine_ls_number_reflns 8727
_refine_ls_number_restraints 0
_refine_ls_restrained_S_all 1.035
_refine_ls_R_factor_all 0.0454
_refine_ls_R_factor_gt 0.0436
_refine_ls_shift/su_max 0.000
_refine_ls_shift/su_mean 0.000
_refine_ls_structure_factor_coef Fsqd
_refine_ls_weighting_details
;
 w=1/[\s^2^(Fo^2^)+(0.0762P)^2^+1.5813P]
 where P=(Fo^2^+2Fc^2^)/3
;
_refine_ls_weighting_scheme calc
_refine_ls_wR_factor_gt 0.1195
_refine_ls_wR_factor_ref 0.1214
_reflns_Friedel_coverage 0.787
_reflns_Friedel_fraction_full 1.000
_reflns_Friedel_fraction_max 0.991
_reflns_number_gt 8388
_reflns_number_total 8727
_reflns_threshold_expression 'I > 2\s(I)'
_cod_data_source_file jo9b02676_si_002.cif
_cod_data_source_block xxr-20190306
_cod_depositor_comments
;

2020-08-12
Z value and formula fixed to values more according to usual
chemical conventions.                 miguel
;
_cod_original_formula_sum 'C52 H40 F8 N4 O4'
_cod_original_formula_weight 936.88
_cod_original_formula_moiety '2(C26 H20 F4 N2 O2)'
_cod_original_formula_units_Z 4
_cod_database_code 4037710
_shelxl_version_number 2013-2
_chemical_oxdiff_formula 'C1 H1 O1 N1 F1'
_shelx_space_group_comment
;
The symmetry employed for this shelxl refinement is uniquely defined
by the following loop, which should always be used as a source of
symmetry information in preference to the above space-group names.
They are only intended as comments.
;
_shelx_estimated_absorpt_t_max 0.919
_shelx_estimated_absorpt_t_min 0.796
_reflns_odcompleteness_completeness 99.91
_reflns_odcompleteness_iscentric 1
_reflns_odcompleteness_theta 66.97
_olex2_refinement_description
;
1. Fixed Uiso
 At 1.2 times of:
  All C(H) groups, All C(H,H) groups
 At 1.5 times of:
  All C(H,H,H) groups
2.a Ternary CH refined with riding coordinates:
 C00Z(H00Z), C01G(H01N)
2.b Secondary CH2 refined with riding coordinates:
 C012(H01A,H01B), C01L(H01Q,H01S)
2.c Aromatic/amide H refined with riding coordinates:
 C00M(H00M), C00O(H00O), C00R(H00R), C00V(H00V), C00W(H00W), C00X(H00X),
 C010(H010), C013(H013), C016(H016), C019(H019), C01A(H01J), C01C(H01F),
 C01D(H01G), C01F(H01H), C01I(H01I), C01J(H01O), C01K(H01P), C01M(H01T),
 C01N(H01X), C01O(H01Y), C01P(H01Z), C01Q(H01), C01R(H01R), C01S(H0AA),
 C01T(H1AA), C01U(H01U), C01V(H01V), C01W(H01W)
2.d Idealised Me refined as rotating group:
 C015(H01C,H01D,H01E), C01B(H01K,H01L,H01M)
;
_olex2_date_sample_data_collection 2019-03-06
_olex2_submission_special_instructions 'No special instructions were received'
_oxdiff_exptl_absorpt_empirical_details
;
Empirical correction (ABSPACK) includes:
- Absorption correction using spherical harmonics
- Frame scaling
;
_oxdiff_exptl_absorpt_empirical_full_max 1.247
_oxdiff_exptl_absorpt_empirical_full_min 0.711

loop_
_space_group_symop_operation_xyz
'x, y, z'
'-x+1/2, -y, z+1/2'
'-x, y+1/2, -z+1/2'
'x+1/2, -y+1/2, -z'

loop_
_atom_site_label
_atom_site_type_symbol
_atom_site_fract_x
_atom_site_fract_y
_atom_site_fract_z
_atom_site_U_iso_or_equiv
_atom_site_adp_type
_atom_site_occupancy
_atom_site_site_symmetry_order
_atom_site_calc_flag
_atom_site_refinement_flags_posn
F001 F 0.98659(18) 0.36187(14) 0.23133(6) 0.0425(4) Uani 1 1 d .
F002 F 0.77340(18) 0.62395(15) 0.10804(7) 0.0480(5) Uani 1 1 d .
F003 F 1.1833(2) 0.34056(15) 0.21877(6) 0.0480(5) Uani 1 1 d .
O004 O 1.37093(18) 0.30250(14) 0.29938(7) 0.0323(4) Uani 1 1 d .
F005 F 1.1056(2) 0.47643(15) 0.21566(8) 0.0583(6) Uani 1 1 d .
F006 F 1.54739(19) 0.35334(15) -0.03392(7) 0.0495(5) Uani 1 1 d .
F007 F 1.4348(2) 0.32485(13) 0.02687(7) 0.0503(5) Uani 1 1 d .
F008 F 1.34720(19) 0.34187(16) -0.04064(8) 0.0522(5) Uani 1 1 d .
N009 N 1.2246(2) 0.18847(16) 0.28534(8) 0.0260(5) Uani 1 1 d .
F00A F 0.7718(3) 0.83770(16) 0.40205(9) 0.0677(7) Uani 1 1 d .
N00B N 1.0964(2) 0.17522(15) 0.29286(8) 0.0261(5) Uani 1 1 d .
O00C O 1.2555(2) 0.62426(17) -0.01958(8) 0.0420(5) Uani 1 1 d .
O00D O 1.1982(2) 0.58080(17) 0.32746(10) 0.0485(6) Uani 1 1 d .
O00E O 1.6266(2) 0.5516(2) -0.06461(8) 0.0516(7) Uani 1 1 d .
N00F N 1.7296(2) 0.44358(18) 0.03777(8) 0.0333(5) Uani 1 1 d .
N00G N 1.7467(2) 0.47722(19) -0.00816(9) 0.0352(6) Uani 1 1 d .
C00H C 1.0505(3) 0.24786(19) 0.31197(9) 0.0257(5) Uani 1 1 d .
C00I C 1.2647(2) 0.27266(18) 0.30006(9) 0.0247(5) Uani 1 1 d .
C00J C 1.2915(3) 0.11692(19) 0.26293(9) 0.0258(5) Uani 1 1 d .
C00K C 0.9146(3) 0.24816(18) 0.32199(11) 0.0297(6) Uani 1 1 d .
C00L C 0.9983(3) 0.6375(2) 0.34789(10) 0.0321(6) Uani 1 1 d .
C00M C 0.9731(3) 0.5581(2) 0.10654(11) 0.0382(7) Uani 1 1 d .
H00M H 0.9572 0.5300 0.1353 0.046 Uiso 1 1 calc R
C00N C 1.1012(3) 0.3970(2) 0.23957(11) 0.0363(6) Uani 1 1 d .
C00O C 1.2434(3) 0.02869(19) 0.26378(10) 0.0307(6) Uani 1 1 d .
H00O H 1.1711 0.0158 0.2808 0.037 Uiso 1 1 calc R
C00P C 1.1482(2) 0.32174(18) 0.31924(9) 0.0254(5) Uani 1 1 d .
C00Q C 1.1096(3) 0.5883(2) 0.04024(10) 0.0315(6) Uani 1 1 d .
C00R C 1.3040(3) -0.0401(2) 0.23912(11) 0.0363(6) Uani 1 1 d .
H00R H 1.2703 -0.0988 0.2388 0.044 Uiso 1 1 calc R
C00S C 1.0856(3) 0.56648(19) 0.32903(10) 0.0317(6) Uani 1 1 d .
C00T C 1.8618(3) 0.4583(2) -0.03142(10) 0.0337(6) Uani 1 1 d .
C00U C 1.2286(3) 0.5742(2) 0.01322(10) 0.0333(6) Uani 1 1 d .
C00V C 1.0178(3) 0.6447(2) 0.02087(11) 0.0344(6) Uani 1 1 d .
H00V H 1.0329 0.6743 -0.0076 0.041 Uiso 1 1 calc R
C00W C 1.4138(3) -0.0228(2) 0.21498(11) 0.0381(7) Uani 1 1 d .
H00W H 1.4541 -0.0695 0.1987 0.046 Uiso 1 1 calc R
C00X C 1.4025(3) 0.1350(2) 0.23880(10) 0.0335(6) Uani 1 1 d .
H00X H 1.4356 0.1938 0.2385 0.040 Uiso 1 1 calc R
C00Y C 0.8851(3) 0.6122(2) 0.08580(11) 0.0367(7) Uani 1 1 d .
C00Z C 1.1283(3) 0.41189(18) 0.29125(11) 0.0300(6) Uani 1 1 d .
H00Z H 1.2083 0.4447 0.2926 0.036 Uiso 1 1 calc R
C010 C 0.9041(3) 0.6571(2) 0.04356(11) 0.0381(7) Uani 1 1 d .
H010 H 0.8425 0.6945 0.0307 0.046 Uiso 1 1 calc R
C011 C 1.4407(3) 0.3752(2) -0.01256(10) 0.0373(7) Uani 1 1 d .
C012 C 1.0300(3) 0.4775(2) 0.31184(12) 0.0368(7) Uani 1 1 d .
H01A H 0.9678 0.4906 0.2879 0.044 Uiso 1 1 calc R
H01B H 0.9879 0.4475 0.3379 0.044 Uiso 1 1 calc R
C013 C 1.9391(3) 0.3907(2) -0.01371(13) 0.0430(7) Uani 1 1 d .
H013 H 1.9157 0.3575 0.0128 0.052 Uiso 1 1 calc R
C014 C 1.6182(3) 0.4658(2) 0.05171(10) 0.0335(6) Uani 1 1 d .
C015 C 1.1758(3) 0.3461(2) 0.37116(10) 0.0344(6) Uani 1 1 d .
H01C H 1.1026 0.3729 0.3851 0.052 Uiso 1 1 calc GR
H01D H 1.2439 0.3889 0.3725 0.052 Uiso 1 1 calc GR
H01E H 1.1980 0.2916 0.3881 0.052 Uiso 1 1 calc GR
C016 C 0.8699(3) 0.6220(2) 0.35291(10) 0.0366(7) Uani 1 1 d .
H016 H 0.8358 0.5662 0.3438 0.044 Uiso 1 1 calc R
C017 C 1.6421(3) 0.5189(2) -0.02567(11) 0.0391(7) Uani 1 1 d .
C018 C 1.5746(3) 0.4348(2) 0.09840(10) 0.0358(7) Uani 1 1 d .
C019 C 1.0489(4) 0.7220(2) 0.36125(11) 0.0401(7) Uani 1 1 d .
H019 H 1.1343 0.7329 0.3578 0.048 Uiso 1 1 calc R
C01A C 1.0873(3) 0.5458(2) 0.08370(10) 0.0353(6) Uani 1 1 d .
H01J H 1.1488 0.5094 0.0973 0.042 Uiso 1 1 calc R
C01B C 1.5250(3) 0.6221(2) 0.02801(13) 0.0424(7) Uani 1 1 d .
H01K H 1.4693 0.6256 0.0545 0.064 Uiso 1 1 calc GR
H01L H 1.4887 0.6537 0.0017 0.064 Uiso 1 1 calc GR
H01M H 1.6036 0.6498 0.0360 0.064 Uiso 1 1 calc GR
C01C C 0.8658(3) 0.2798(2) 0.36446(13) 0.0422(7) Uani 1 1 d .
H01F H 0.9184 0.3064 0.3867 0.051 Uiso 1 1 calc R
C01D C 1.4632(3) 0.0645(2) 0.21520(12) 0.0401(7) Uani 1 1 d .
H01G H 1.5377 0.0763 0.1994 0.048 Uiso 1 1 calc R
C01E C 1.5466(3) 0.5201(2) 0.01477(11) 0.0371(7) Uani 1 1 d .
C01F C 0.8340(3) 0.2087(2) 0.28878(13) 0.0401(7) Uani 1 1 d .
H01H H 0.8655 0.1875 0.2603 0.048 Uiso 1 1 calc R
C01G C 1.4245(3) 0.4757(2) -0.00389(11) 0.0354(6) Uani 1 1 d .
H01N H 1.4073 0.5038 -0.0346 0.043 Uiso 1 1 calc R
C01H C 0.8467(4) 0.7713(2) 0.38420(11) 0.0469(9) Uani 1 1 d .
C01I C 0.7931(4) 0.6896(2) 0.37149(11) 0.0433(8) Uani 1 1 d .
H01I H 0.7076 0.6798 0.3752 0.052 Uiso 1 1 calc R
C01J C 1.8962(3) 0.5081(3) -0.07126(11) 0.0428(7) Uani 1 1 d .
H01O H 1.8440 0.5533 -0.0834 0.051 Uiso 1 1 calc R
C01K C 2.0107(3) 0.4886(3) -0.09250(12) 0.0498(9) Uani 1 1 d .
H01P H 2.0356 0.5219 -0.1188 0.060 Uiso 1 1 calc R
C01L C 1.3076(3) 0.4912(2) 0.02663(11) 0.0355(6) Uani 1 1 d .
H01Q H 1.2554 0.4370 0.0248 0.043 Uiso 1 1 calc R
H01S H 1.3339 0.4980 0.0592 0.043 Uiso 1 1 calc R
C01M C 1.4992(3) 0.4905(2) 0.12738(11) 0.0394(7) Uani 1 1 d .
H01T H 1.4782 0.5494 0.1178 0.047 Uiso 1 1 calc R
C01N C 2.0528(3) 0.3728(3) -0.03617(15) 0.0537(9) Uani 1 1 d .
H01X H 2.1055 0.3276 -0.0245 0.064 Uiso 1 1 calc R
C01O C 1.6071(4) 0.3495(3) 0.11395(12) 0.0449(8) Uani 1 1 d .
H01Y H 1.6588 0.3128 0.0955 0.054 Uiso 1 1 calc R
C01P C 2.0871(3) 0.4214(3) -0.07538(14) 0.0539(10) Uani 1 1 d .
H01Z H 2.1626 0.4087 -0.0903 0.065 Uiso 1 1 calc R
C01Q C 1.4878(4) 0.3699(3) 0.18473(12) 0.0519(9) Uani 1 1 d .
H01 H 1.4577 0.3475 0.2132 0.062 Uiso 1 1 calc R
C01R C 0.9717(4) 0.7895(2) 0.37967(12) 0.0473(9) Uani 1 1 d .
H01R H 1.0042 0.8459 0.3887 0.057 Uiso 1 1 calc R
C01S C 1.4565(4) 0.4572(3) 0.17005(12) 0.0467(8) Uani 1 1 d .
H0AA H 1.4062 0.4938 0.1890 0.056 Uiso 1 1 calc R
C01T C 1.5636(4) 0.3168(3) 0.15707(13) 0.0530(9) Uani 1 1 d .
H1AA H 1.5861 0.2585 0.1671 0.064 Uiso 1 1 calc R
C01U C 0.7383(3) 0.2717(3) 0.37354(17) 0.0538(10) Uani 1 1 d .
H01U H 0.7061 0.2922 0.4021 0.065 Uiso 1 1 calc R
C01V C 0.6592(3) 0.2335(3) 0.34063(18) 0.0573(11) Uani 1 1 d .
H01V H 0.5738 0.2294 0.3467 0.069 Uiso 1 1 calc R
C01W C 0.7073(3) 0.2013(3) 0.29855(17) 0.0554(10) Uani 1 1 d .
H01W H 0.6541 0.1745 0.2766 0.067 Uiso 1 1 calc R

loop_
_atom_site_aniso_label
_atom_site_aniso_U_11
_atom_site_aniso_U_22
_atom_site_aniso_U_33
_atom_site_aniso_U_23
_atom_site_aniso_U_13
_atom_site_aniso_U_12
F001 0.0477(10) 0.0429(10) 0.0370(9) -0.0065(8) -0.0094(8) 0.0050(8)
F002 0.0404(10) 0.0496(12) 0.0541(11) -0.0107(9) 0.0135(9) -0.0016(9)
F003 0.0558(12) 0.0571(12) 0.0312(9) 0.0014(8) 0.0042(8) 0.0215(10)
O004 0.0283(10) 0.0251(10) 0.0435(11) -0.0036(8) -0.0016(8) -0.0039(8)
F005 0.0712(14) 0.0444(12) 0.0593(12) 0.0248(10) -0.0063(11) 0.0067(11)
F006 0.0442(10) 0.0501(12) 0.0543(11) -0.0177(9) 0.0037(9) 0.0058(9)
F007 0.0680(14) 0.0313(10) 0.0517(11) 0.0004(8) 0.0022(10) 0.0028(9)
F008 0.0446(11) 0.0571(13) 0.0548(12) -0.0175(10) -0.0036(9) 0.0002(10)
N009 0.0252(10) 0.0206(11) 0.0323(11) -0.0032(9) -0.0008(9) -0.0001(9)
F00A 0.0967(19) 0.0387(12) 0.0678(14) -0.0156(11) 0.0195(14) 0.0238(12)
N00B 0.0237(10) 0.0226(11) 0.0321(11) -0.0039(9) -0.0014(9) -0.0001(9)
O00C 0.0438(12) 0.0441(13) 0.0383(11) 0.0174(10) 0.0064(10) -0.0010(10)
O00D 0.0439(13) 0.0322(12) 0.0695(16) -0.0163(11) -0.0003(12) -0.0050(10)
O00E 0.0509(14) 0.0669(17) 0.0371(12) 0.0222(11) 0.0119(11) 0.0135(13)
N00F 0.0348(12) 0.0350(13) 0.0302(12) 0.0063(10) 0.0028(10) -0.0008(10)
N00G 0.0358(13) 0.0392(15) 0.0307(12) 0.0086(10) 0.0076(10) 0.0024(11)
C00H 0.0271(12) 0.0228(13) 0.0271(12) -0.0049(10) -0.0032(10) 0.0000(10)
C00I 0.0266(12) 0.0210(13) 0.0264(12) -0.0014(10) -0.0022(10) 0.0013(10)
C00J 0.0289(12) 0.0229(13) 0.0256(12) -0.0027(10) -0.0019(10) 0.0053(10)
C00K 0.0266(13) 0.0181(13) 0.0443(15) -0.0024(11) -0.0007(12) 0.0001(10)
C00L 0.0502(17) 0.0207(13) 0.0255(12) -0.0025(10) -0.0034(12) 0.0043(12)
C00M 0.0477(17) 0.0301(15) 0.0369(15) -0.0001(12) 0.0114(13) -0.0009(13)
C00N 0.0436(16) 0.0286(15) 0.0368(15) 0.0040(12) 0.0006(13) 0.0061(13)
C00O 0.0316(13) 0.0235(14) 0.0371(14) -0.0019(11) 0.0012(11) 0.0006(11)
C00P 0.0268(12) 0.0216(13) 0.0278(12) -0.0063(10) -0.0020(10) -0.0001(10)
C00Q 0.0366(15) 0.0256(14) 0.0322(13) 0.0022(11) 0.0025(12) -0.0051(11)
C00R 0.0420(16) 0.0244(15) 0.0426(16) -0.0061(12) 0.0003(13) 0.0039(13)
C00S 0.0416(15) 0.0221(14) 0.0314(13) -0.0025(10) -0.0049(12) 0.0014(12)
C00T 0.0326(14) 0.0346(15) 0.0340(14) -0.0049(12) 0.0066(12) -0.0052(12)
C00U 0.0345(14) 0.0346(16) 0.0309(13) 0.0082(12) 0.0003(12) -0.0043(12)
C00V 0.0417(16) 0.0263(14) 0.0352(14) 0.0006(12) -0.0008(12) -0.0014(12)
C00W 0.0444(16) 0.0326(16) 0.0371(15) -0.0070(12) 0.0038(13) 0.0114(13)
C00X 0.0362(14) 0.0259(14) 0.0384(14) 0.0000(12) 0.0072(12) -0.0007(12)
C00Y 0.0375(16) 0.0303(15) 0.0424(15) -0.0102(12) 0.0085(13) -0.0043(12)
C00Z 0.0309(13) 0.0183(13) 0.0408(15) -0.0042(11) -0.0014(12) 0.0016(10)
C010 0.0392(15) 0.0331(16) 0.0420(16) -0.0044(13) -0.0011(13) 0.0035(13)
C011 0.0399(16) 0.0391(17) 0.0329(14) -0.0077(13) 0.0016(12) 0.0049(13)
C012 0.0363(15) 0.0234(14) 0.0506(17) -0.0105(12) -0.0019(13) 0.0041(12)
C013 0.0374(16) 0.0359(17) 0.0558(19) 0.0007(14) 0.0103(15) 0.0000(13)
C014 0.0374(15) 0.0332(15) 0.0298(13) 0.0022(12) 0.0030(11) -0.0004(12)
C015 0.0396(15) 0.0331(16) 0.0305(14) -0.0106(12) -0.0017(11) -0.0052(12)
C016 0.0511(18) 0.0271(15) 0.0316(14) -0.0028(11) 0.0002(13) 0.0083(13)
C017 0.0384(15) 0.0449(18) 0.0341(15) 0.0099(13) 0.0078(13) 0.0054(14)
C018 0.0383(15) 0.0427(18) 0.0265(13) 0.0025(12) 0.0008(12) -0.0055(13)
C019 0.060(2) 0.0249(15) 0.0351(15) -0.0008(12) -0.0026(14) 0.0018(14)
C01A 0.0419(16) 0.0292(15) 0.0348(14) 0.0026(12) 0.0055(12) 0.0012(13)
C01B 0.0401(16) 0.0281(15) 0.059(2) 0.0057(14) -0.0018(15) -0.0019(13)
C01C 0.0358(15) 0.0358(17) 0.0548(19) -0.0113(15) 0.0070(14) 0.0038(13)
C01D 0.0405(16) 0.0394(17) 0.0405(16) -0.0032(13) 0.0111(13) 0.0056(14)
C01E 0.0388(15) 0.0402(17) 0.0322(14) 0.0063(12) 0.0061(12) 0.0022(13)
C01F 0.0361(15) 0.0301(16) 0.0541(19) -0.0034(14) -0.0091(14) -0.0048(12)
C01G 0.0390(16) 0.0332(16) 0.0340(14) 0.0021(12) 0.0031(12) 0.0042(12)
C01H 0.080(3) 0.0285(16) 0.0319(15) -0.0035(12) 0.0079(16) 0.0154(17)
C01I 0.059(2) 0.0359(18) 0.0349(15) -0.0014(13) 0.0061(14) 0.0134(15)
C01J 0.0379(16) 0.055(2) 0.0351(15) 0.0016(14) 0.0051(13) -0.0066(15)
C01K 0.0432(18) 0.075(3) 0.0311(15) -0.0047(16) 0.0093(14) -0.0150(18)
C01L 0.0380(15) 0.0354(16) 0.0330(14) 0.0058(12) 0.0064(12) 0.0031(13)
C01M 0.0480(17) 0.0372(17) 0.0330(15) 0.0000(13) 0.0046(13) 0.0028(14)
C01N 0.0390(17) 0.050(2) 0.072(2) -0.0080(19) 0.0109(18) 0.0032(16)
C01O 0.0551(19) 0.0412(19) 0.0382(16) 0.0016(14) 0.0071(15) 0.0031(16)
C01P 0.0353(16) 0.075(3) 0.0516(19) -0.0202(19) 0.0122(16) -0.0058(18)
C01Q 0.070(2) 0.053(2) 0.0327(15) 0.0057(15) 0.0083(16) -0.014(2)
C01R 0.086(3) 0.0196(14) 0.0367(16) -0.0053(12) -0.0012(17) 0.0044(16)
C01S 0.0534(19) 0.053(2) 0.0335(15) -0.0049(15) 0.0082(14) 0.0011(17)
C01T 0.074(3) 0.043(2) 0.0429(17) 0.0114(15) 0.0045(18) 0.0001(18)
C01U 0.0404(18) 0.041(2) 0.080(3) -0.0051(18) 0.0191(18) 0.0042(15)
C01V 0.0304(16) 0.0380(19) 0.103(3) 0.011(2) 0.0099(19) 0.0023(14)
C01W 0.0349(17) 0.041(2) 0.091(3) 0.004(2) -0.0162(19) -0.0093(15)

loop_
_atom_type_symbol
_atom_type_description
_atom_type_scat_dispersion_real
_atom_type_scat_dispersion_imag
_atom_type_scat_source
C C 0.0181 0.0091 'International Tables Vol C Tables 4.2.6.8 and 6.1.1.4'
H H 0.0000 0.0000 'International Tables Vol C Tables 4.2.6.8 and 6.1.1.4'
F F 0.0727 0.0534 'International Tables Vol C Tables 4.2.6.8 and 6.1.1.4'
N N 0.0311 0.0180 'International Tables Vol C Tables 4.2.6.8 and 6.1.1.4'
O O 0.0492 0.0322 'International Tables Vol C Tables 4.2.6.8 and 6.1.1.4'

loop_
_geom_angle_atom_site_label_1
_geom_angle_atom_site_label_2
_geom_angle_atom_site_label_3
_geom_angle
N00B N009 C00J 117.3(2)
C00I N009 N00B 112.6(2)
C00I N009 C00J 130.0(2)
C00H N00B N009 108.8(2)
C014 N00F N00G 108.4(2)
N00F N00G C00T 118.4(2)
C017 N00G N00F 112.8(2)
C017 N00G C00T 128.6(3)
N00B C00H C00K 117.2(2)
N00B C00H C00P 112.5(2)
C00K C00H C00P 130.4(2)
O004 C00I N009 127.6(2)
O004 C00I C00P 126.4(2)
N009 C00I C00P 106.0(2)
C00O C00J N009 119.5(2)
C00O C00J C00X 119.9(3)
C00X C00J N009 120.6(3)
C01C C00K C00H 122.3(3)
C01C C00K C01F 119.4(3)
C01F C00K C00H 118.2(3)
C016 C00L C00S 122.4(3)
C016 C00L C019 119.6(3)
C019 C00L C00S 118.0(3)
C00Y C00M C01A 118.5(3)
F001 C00N C00Z 113.4(3)
F003 C00N F001 106.4(3)
F003 C00N F005 106.6(3)
F003 C00N C00Z 113.0(3)
F005 C00N F001 105.8(3)
F005 C00N C00Z 111.0(3)
C00R C00O C00J 119.5(3)
C00H C00P C00I 100.2(2)
C00H C00P C00Z 116.1(2)
C00H C00P C015 115.2(2)
C00I C00P C00Z 109.0(2)
C00I C00P C015 107.0(2)
C015 C00P C00Z 108.6(2)
C00V C00Q C00U 118.4(3)
C00V C00Q C01A 119.3(3)
C01A C00Q C00U 122.3(3)
C00W C00R C00O 120.9(3)
O00D C00S C00L 120.5(3)
O00D C00S C012 121.5(3)
C00L C00S C012 118.0(3)
C013 C00T N00G 119.1(3)
C013 C00T C01J 120.7(3)
C01J C00T N00G 120.2(3)
O00C C00U C00Q 120.5(3)
O00C C00U C01L 122.5(3)
C00Q C00U C01L 116.8(2)
C010 C00V C00Q 120.7(3)
C01D C00W C00R 119.4(3)
C01D C00X C00J 119.6(3)
F002 C00Y C00M 118.5(3)
F002 C00Y C010 118.1(3)
C00M C00Y C010 123.4(3)
C00N C00Z C00P 113.6(2)
C00N C00Z C012 109.2(2)
C012 C00Z C00P 115.4(2)
C00Y C010 C00V 118.0(3)
F006 C011 F007 106.8(3)
F006 C011 F008 105.9(2)
F006 C011 C01G 114.1(3)
F007 C011 F008 104.9(3)
F007 C011 C01G 113.3(2)
F008 C011 C01G 111.1(3)
C00S C012 C00Z 113.0(3)
C00T C013 C01N 119.2(3)
N00F C014 C018 119.1(3)
N00F C014 C01E 112.5(2)
C018 C014 C01E 128.3(3)
C01I C016 C00L 120.2(3)
O00E C017 N00G 128.2(3)
O00E C017 C01E 125.7(3)
N00G C017 C01E 106.1(2)
C01M C018 C014 121.8(3)
C01O C018 C014 119.3(3)
C01O C018 C01M 118.9(3)
C01R C019 C00L 120.0(4)
C00M C01A C00Q 120.1(3)
C01U C01C C00K 119.8(3)
C00W C01D C00X 120.6(3)
C014 C01E C017 100.1(2)
C014 C01E C01B 114.1(3)
C014 C01E C01G 116.1(3)
C017 C01E C01B 106.9(3)
C017 C01E C01G 107.4(3)
C01G C01E C01B 111.1(3)
C01W C01F C00K 119.8(4)
C011 C01G C01E 111.7(3)
C011 C01G C01L 109.3(3)
C01L C01G C01E 115.4(3)
F00A C01H C01I 118.3(4)
F00A C01H C01R 118.1(3)
C01R C01H C01I 123.5(3)
C01H C01I C016 118.2(4)
C01K C01J C00T 118.4(4)
C01P C01K C01J 121.2(3)
C00U C01L C01G 115.2(2)
C01S C01M C018 119.7(3)
C01P C01N C013 120.4(4)
C018 C01O C01T 120.8(3)
C01K C01P C01N 120.1(3)
C01T C01Q C01S 119.6(3)
C01H C01R C019 118.5(3)
C01M C01S C01Q 120.6(3)
C01Q C01T C01O 120.4(4)
C01V C01U C01C 120.6(4)
C01U C01V C01W 119.7(3)
C01V C01W C01F 120.6(4)

loop_
_geom_bond_atom_site_label_1
_geom_bond_atom_site_label_2
_geom_bond_distance
F001 C00N 1.348(4)
F002 C00Y 1.361(4)
F003 C00N 1.340(4)
O004 C00I 1.216(3)
F005 C00N 1.346(4)
F006 C011 1.330(4)
F007 C011 1.341(4)
F008 C011 1.367(4)
N009 N00B 1.400(3)
N009 C00I 1.368(3)
N009 C00J 1.417(3)
F00A C01H 1.356(4)
N00B C00H 1.289(4)
O00C C00U 1.219(4)
O00D C00S 1.221(4)
O00E C017 1.215(4)
N00F N00G 1.405(3)
N00F C014 1.295(4)
N00G C00T 1.422(4)
N00G C017 1.366(4)
C00H C00K 1.479(4)
C00H C00P 1.516(4)
C00I C00P 1.536(4)
C00J C00O 1.388(4)
C00J C00X 1.394(4)
C00K C01C 1.392(4)
C00K C01F 1.400(4)
C00L C00S 1.495(4)
C00L C016 1.397(5)
C00L C019 1.400(4)
C00M C00Y 1.362(5)
C00M C01A 1.393(4)
C00N C00Z 1.511(4)
C00O C00R 1.386(4)
C00P C00Z 1.553(4)
C00P C015 1.544(4)
C00Q C00U 1.499(4)
C00Q C00V 1.394(4)
C00Q C01A 1.401(4)
C00R C00W 1.381(5)
C00S C012 1.511(4)
C00T C013 1.383(5)
C00T C01J 1.394(5)
C00U C01L 1.526(4)
C00V C010 1.386(5)
C00W C01D 1.381(5)
C00X C01D 1.389(4)
C00Y C010 1.381(5)
C00Z C012 1.537(4)
C011 C01G 1.500(5)
C013 C01N 1.396(5)
C014 C018 1.476(4)
C014 C01E 1.522(4)
C016 C01I 1.388(4)
C017 C01E 1.536(4)
C018 C01M 1.410(5)
C018 C01O 1.368(5)
C019 C01R 1.388(5)
C01B C01E 1.554(5)
C01C C01U 1.391(5)
C01E C01G 1.549(5)
C01F C01W 1.385(5)
C01G C01L 1.536(4)
C01H C01I 1.372(6)
C01H C01R 1.367(6)
C01J C01K 1.393(5)
C01K C01P 1.366(6)
C01M C01S 1.383(5)
C01N C01P 1.371(6)
C01O C01T 1.394(5)
C01Q C01S 1.383(6)
C01Q C01T 1.369(6)
C01U C01V 1.377(6)
C01V C01W 1.383(7)
